data_2018750
loop_
_publ_author_name
'Ilangovan, Andivelu'
'Venkatesan, Perumal'
'Ganesh Kumar, Rajendran'

_publ_section_title
;
 Hydrogen bonding due to regioisomerism and its effect on the
 supramolecular architecture of diethyl
 2-[(2/4-hydroxyanilino)methylidene]malonates
;
_journal_coeditor_code FN3116
_journal_issue 1
_journal_name_full 'Acta Crystallographica Section C'
_journal_page_first 70
_journal_page_last 73
_journal_paper_doi 10.1107/S0108270112047257
_journal_volume 69
_journal_year 2013
_chemical_formula_iupac 'C14 H17 N O5'
_chemical_formula_moiety 'C14 H17 N O5'
_chemical_formula_sum 'C14 H17 N O5'
_chemical_formula_weight 279.29
_chemical_name_systematic
;
Diethyl 2-[(2-hydroxyanilino)methylidene]malonate
;
_space_group_IT_number 57
_symmetry_cell_setting orthorhombic
_symmetry_space_group_name_Hall '-P 2c 2b'
_symmetry_space_group_name_H-M 'P b c m'
_atom_sites_solution_hydrogens geom
_atom_sites_solution_primary direct
_atom_sites_solution_secondary difmap
_audit_creation_method SHELXL-97
_cell_angle_alpha 90.00
_cell_angle_beta 90.00
_cell_angle_gamma 90.00
_cell_formula_units_Z 4
_cell_length_a 11.3011(3)
_cell_length_b 19.2760(4)
_cell_length_c 6.6725(2)
_cell_measurement_reflns_used 2008
_cell_measurement_temperature 296(2)
_cell_measurement_theta_max 25.22
_cell_measurement_theta_min 3.05
_cell_volume 1453.54(7)
_computing_cell_refinement 'SMART (Bruker, 2008)'
_computing_data_collection 'SMART (Bruker, 2008)'
_computing_data_reduction 'SAINT (Bruker, 2008)'
_computing_molecular_graphics 'PLATON (Spek, 2009)'
_computing_publication_material 'PLATON (Spek, 2009)'
_computing_structure_refinement 'SHELXL97 (Sheldrick, 2008)'
_computing_structure_solution 'SHELXTL (Sheldrick, 2008)'
_diffrn_ambient_temperature 296(2)
_diffrn_measured_fraction_theta_full 0.995
_diffrn_measured_fraction_theta_max 0.995
_diffrn_measurement_device_type 'Bruker SMART CCD area-detector'
_diffrn_measurement_method 'phi and omega scans'
_diffrn_radiation_monochromator graphite
_diffrn_radiation_source 'fine-focus sealed tube'
_diffrn_radiation_type MoK\a
_diffrn_radiation_wavelength 0.71073
_diffrn_reflns_av_R_equivalents 0.0273
_diffrn_reflns_av_sigmaI/netI 0.0219
_diffrn_reflns_limit_h_max 14
_diffrn_reflns_limit_h_min -11
_diffrn_reflns_limit_k_max 24
_diffrn_reflns_limit_k_min -24
_diffrn_reflns_limit_l_max 8
_diffrn_reflns_limit_l_min -7
_diffrn_reflns_number 7641
_diffrn_reflns_theta_full 26.77
_diffrn_reflns_theta_max 26.77
_diffrn_reflns_theta_min 1.80
_exptl_absorpt_coefficient_mu 0.097
_exptl_absorpt_correction_type none
_exptl_crystal_colour Yellow
_exptl_crystal_density_diffrn 1.276
_exptl_crystal_density_method 'not measured'
_exptl_crystal_description Plate
_exptl_crystal_F_000 592
_exptl_crystal_size_max 0.22
_exptl_crystal_size_mid 0.22
_exptl_crystal_size_min 0.20
_refine_diff_density_max 0.230
_refine_diff_density_min -0.203
_refine_ls_extinction_coef 0.0072(16)
_refine_ls_extinction_expression Fc^*^=kFc[1+0.001xFc^2^\l^3^/sin(2\q)]^-1/4^
_refine_ls_extinction_method 'SHELXL97 (Sheldrick, 2008)'
_refine_ls_goodness_of_fit_ref 1.045
_refine_ls_hydrogen_treatment mixed
_refine_ls_matrix_type full
_refine_ls_number_parameters 132
_refine_ls_number_reflns 1690
_refine_ls_number_restraints 0
_refine_ls_restrained_S_all 1.045
_refine_ls_R_factor_all 0.0699
_refine_ls_R_factor_gt 0.0487
_refine_ls_shift/su_max 0.000
_refine_ls_shift/su_mean 0.000
_refine_ls_structure_factor_coef Fsqd
_refine_ls_weighting_details 'calc w=1/[\s^2^(Fo^2^)+(0.0764P)^2^+0.2553P] where P=(Fo^2^+2Fc^2^)/3'
_refine_ls_weighting_scheme calc
_refine_ls_wR_factor_gt 0.1369
_refine_ls_wR_factor_ref 0.1543
_reflns_number_gt 1165
_reflns_number_total 1690
_reflns_threshold_expression I>2sigma(I)
_cod_data_source_file fn3116.cif
_cod_data_source_block I
_cod_database_code 2018750

loop_
_symmetry_equiv_pos_as_xyz
'x, y, z'
'-x, -y, z+1/2'
'x, -y+1/2, -z'
'-x, y+1/2, -z+1/2'
'-x, -y, -z'
'x, y, -z-1/2'
'-x, y-1/2, z'
'x, -y-1/2, z-1/2'

loop_
_atom_site_type_symbol
_atom_site_label
_atom_site_fract_x
_atom_site_fract_y
_atom_site_fract_z
_atom_site_U_iso_or_equiv
_atom_site_adp_type
_atom_site_calc_flag
_atom_site_refinement_flags
_atom_site_occupancy
_atom_site_symmetry_multiplicity
_atom_site_disorder_assembly
_atom_site_disorder_group
O O1 0.93175(16) 0.39737(8) 0.2500 0.0719(6) Uani d S 1 2 . .
O O4 1.12614(17) 0.24764(10) 0.2500 0.0973(8) Uani d S 1 2 . .
O O5 1.20132(18) 0.14140(9) 0.2500 0.1018(8) Uani d S 1 2 . .
O O3 0.86035(15) 0.06136(8) 0.2500 0.0689(5) Uani d S 1 2 . .
O O2 1.05136(16) 0.03504(7) 0.2500 0.0770(6) Uani d S 1 2 . .
N N1 0.8942(2) 0.26400(9) 0.2500 0.0609(6) Uani d S 1 2 . .
C C1 0.7941(2) 0.30708(11) 0.2500 0.0571(6) Uani d S 1 2 . .
C C2 0.8167(2) 0.37835(11) 0.2500 0.0573(6) Uani d S 1 2 . .
C C3 0.7241(3) 0.42457(14) 0.2500 0.0724(8) Uani d S 1 2 . .
H H3 0.7390 0.4720 0.2500 0.087 Uiso calc SR 1 2 . .
C C4 0.6101(3) 0.40078(16) 0.2500 0.0918(10) Uani d S 1 2 . .
H H4 0.5475 0.4321 0.2500 0.110 Uiso calc SR 1 2 . .
C C5 0.5875(3) 0.33043(17) 0.2500 0.0931(10) Uani d S 1 2 . .
H H5 0.5098 0.3145 0.2500 0.112 Uiso calc SR 1 2 . .
C C6 0.6789(3) 0.28407(14) 0.2500 0.0749(8) Uani d S 1 2 . .
H H6 0.6632 0.2367 0.2500 0.090 Uiso calc SR 1 2 . .
C C7 0.8954(2) 0.19499(11) 0.2500 0.0572(6) Uani d S 1 2 A .
C C8 0.9933(2) 0.15357(10) 0.2500 0.0584(6) Uani d S 1 2 . .
C C12 1.1103(3) 0.18519(12) 0.2500 0.0737(8) Uani d S 1 2 A .
C C13 1.3185(3) 0.17212(17) 0.2500 0.159(2) Uani d S 1 2 A 1
H H13A 1.3277 0.2012 0.1323 0.191 Uiso calc PR 0.50 1 A 1
H H13B 1.3277 0.2012 0.3677 0.191 Uiso calc PR 0.50 1 A 1
C C14 1.4055(3) 0.1209(2) 0.2500 0.1268(15) Uani d S 1 2 . .
H H14A 1.3874 0.0869 0.3504 0.190 Uiso calc PR 0.50 1 A 1
H H14B 1.4810 0.1415 0.2787 0.190 Uiso calc PR 0.50 1 A 1
H H14C 1.4082 0.0990 0.1208 0.190 Uiso calc PR 0.50 1 A 1
C C9 0.9745(2) 0.07839(11) 0.2500 0.0569(6) Uani d S 1 2 A 1
C C10 0.8306(2) -0.01136(12) 0.2500 0.0701(7) Uani d S 1 2 A 1
H H10A 0.8627 -0.0339 0.3680 0.084 Uiso calc PR 0.50 1 A 1
H H10B 0.8627 -0.0339 0.1320 0.084 Uiso calc PR 0.50 1 A 1
C C11 0.6988(3) -0.01584(16) 0.2500 0.0891(9) Uani d S 1 2 A 1
H H11A 0.6752 -0.0637 0.2500 0.134 Uiso calc SR 1 2 A 1
H H11B 0.6682 0.0066 0.1325 0.134 Uiso calc PR 0.50 1 A 1
H H11C 0.6682 0.0066 0.3675 0.134 Uiso calc PR 0.50 1 A 1
H H1O 0.939(3) 0.4416(19) 0.2500 0.112(11) Uiso d S 1 2 B 1
H H1N 0.963(3) 0.2803(13) 0.2500 0.075(9) Uiso d S 1 2 C 1
H H7 0.818(2) 0.1746(12) 0.2500 0.055(6) Uiso d S 1 2 D 1

loop_
_atom_site_aniso_label
_atom_site_aniso_U_11
_atom_site_aniso_U_22
_atom_site_aniso_U_33
_atom_site_aniso_U_12
_atom_site_aniso_U_13
_atom_site_aniso_U_23
O1 0.0698(12) 0.0349(8) 0.1110(15) 0.0018(8) 0.000 0.000
O4 0.0854(13) 0.0402(8) 0.166(2) -0.0118(10) 0.000 0.000
O5 0.0682(12) 0.0469(10) 0.190(2) -0.0076(9) 0.000 0.000
O3 0.0659(11) 0.0405(9) 0.1001(13) -0.0064(7) 0.000 0.000
O2 0.0664(11) 0.0337(8) 0.1309(17) -0.0012(8) 0.000 0.000
N1 0.0690(14) 0.0368(10) 0.0767(14) -0.0001(9) 0.000 0.000
C1 0.0705(15) 0.0415(11) 0.0592(14) 0.0020(11) 0.000 0.000
C2 0.0659(14) 0.0426(11) 0.0634(14) 0.0027(10) 0.000 0.000
C3 0.0755(18) 0.0494(12) 0.092(2) 0.0104(12) 0.000 0.000
C4 0.072(2) 0.0776(19) 0.126(3) 0.0148(15) 0.000 0.000
C5 0.0661(17) 0.082(2) 0.131(3) -0.0057(15) 0.000 0.000
C6 0.0738(18) 0.0538(14) 0.097(2) -0.0059(13) 0.000 0.000
C7 0.0737(16) 0.0392(11) 0.0587(14) -0.0033(11) 0.000 0.000
C8 0.0695(15) 0.0347(10) 0.0711(15) -0.0029(10) 0.000 0.000
C12 0.0782(18) 0.0403(12) 0.103(2) -0.0058(12) 0.000 0.000
C13 0.071(2) 0.0586(18) 0.348(7) -0.0150(17) 0.000 0.000
C14 0.085(2) 0.128(3) 0.167(4) -0.028(2) 0.000 0.000
C9 0.0653(15) 0.0372(10) 0.0683(15) -0.0036(10) 0.000 0.000
C10 0.0707(16) 0.0446(12) 0.0949(19) -0.0137(11) 0.000 0.000
C11 0.0776(19) 0.0799(19) 0.110(2) -0.0232(16) 0.000 0.000

loop_
_atom_type_symbol
_atom_type_description
_atom_type_scat_dispersion_real
_atom_type_scat_dispersion_imag
_atom_type_scat_source
C C 0.0033 0.0016 'International Tables Vol C Tables 4.2.6.8 and 6.1.1.4'
H H 0.0000 0.0000 'International Tables Vol C Tables 4.2.6.8 and 6.1.1.4'
N N 0.0061 0.0033 'International Tables Vol C Tables 4.2.6.8 and 6.1.1.4'
O O 0.0106 0.0060 'International Tables Vol C Tables 4.2.6.8 and 6.1.1.4'

loop_
_geom_angle_atom_site_label_1
_geom_angle_atom_site_label_2
_geom_angle_atom_site_label_3
_geom_angle_site_symmetry_1
_geom_angle_site_symmetry_3
_geom_angle
C2 O1 H1O . . 111(2)
C12 O5 C13 . 6_556 116.5(2)
C12 O5 C13 . . 116.5(2)
C13 O5 C13 6_556 . 0.0(2)
C9 O3 C10 . . 117.77(19)
C7 N1 C1 . . 126.8(2)
C7 N1 H1N . . 111.4(18)
C1 N1 H1N . . 121.7(18)
C6 C1 C2 . . 119.4(2)
C6 C1 N1 . . 124.9(2)
C2 C1 N1 . . 115.7(2)
O1 C2 C3 . . 123.8(2)
O1 C2 C1 . . 116.3(2)
C3 C2 C1 . . 119.9(2)
C4 C3 C2 . . 120.0(3)
C4 C3 H3 . . 120.0
C2 C3 H3 . . 120.0
C3 C4 C5 . . 120.2(3)
C3 C4 H4 . . 119.9
C5 C4 H4 . . 119.9
C6 C5 C4 . . 120.2(3)
C6 C5 H5 . . 119.9
C4 C5 H5 . . 119.9
C5 C6 C1 . . 120.3(2)
C5 C6 H6 . . 119.8
C1 C6 H6 . . 119.8
N1 C7 C8 . . 126.4(2)
N1 C7 H7 . . 113.6(14)
C8 C7 H7 . . 120.0(14)
C7 C8 C12 . . 119.4(2)
C7 C8 C9 . . 117.5(2)
C12 C8 C9 . . 123.1(2)
O4 C12 O5 . . 120.9(3)
O4 C12 C8 . . 123.2(3)
O5 C12 C8 . . 115.9(2)
C14 C13 O5 . . 110.8(3)
C14 C13 H13A . . 109.5
O5 C13 H13A . . 109.5
C14 C13 H13B . . 109.5
O5 C13 H13B . . 109.5
H13A C13 H13B . . 108.1
O2 C9 O3 . . 121.8(2)
O2 C9 C8 . . 125.6(2)
O3 C9 C8 . . 112.6(2)
O3 C10 C11 . . 106.8(2)
O3 C10 H10A . . 110.4
C11 C10 H10A . . 110.4
O3 C10 H10B . . 110.4
C11 C10 H10B . . 110.4
H10A C10 H10B . . 108.6
C10 C11 H11A . . 109.5
C10 C11 H11B . . 109.5
H11A C11 H11B . . 109.5
C10 C11 H11C . . 109.5
H11A C11 H11C . . 109.5
H11B C11 H11C . . 109.5

loop_
_geom_bond_atom_site_label_1
_geom_bond_atom_site_label_2
_geom_bond_site_symmetry_2
_geom_bond_distance
O1 C2 . 1.351(3)
O1 H1O . 0.86(4)
O4 C12 . 1.217(3)
O5 C12 . 1.331(3)
O5 C13 6_556 1.451(4)
O5 C13 . 1.451(4)
O3 C9 . 1.331(3)
O3 C10 . 1.442(3)
O2 C9 . 1.205(3)
N1 C7 . 1.330(3)
N1 C1 . 1.404(3)
N1 H1N . 0.84(3)
C1 C6 . 1.375(4)
C1 C2 . 1.398(3)
C2 C3 . 1.374(3)
C3 C4 . 1.368(4)
C3 H3 . 0.9300
C4 C5 . 1.380(4)
C4 H4 . 0.9300
C5 C6 . 1.366(4)
C5 H5 . 0.9300
C6 H6 . 0.9300
C7 C8 . 1.364(3)
C7 H7 . 0.96(2)
C8 C12 . 1.456(4)
C8 C9 . 1.465(3)
C13 C14 . 1.393(5)
C13 H13A . 0.9700
C13 H13B . 0.9700
C14 H14A . 0.9600
C14 H14B . 0.9600
C14 H14C . 0.9600
C10 C11 . 1.492(4)
C10 H10A . 0.9700
C10 H10B . 0.9700
C11 H11A . 0.9600
C11 H11B . 0.9600
C11 H11C . 0.9600

loop_
_geom_hbond_atom_site_label_D
_geom_hbond_atom_site_label_H
_geom_hbond_atom_site_label_A
_geom_hbond_site_symmetry_A
_geom_hbond_distance_DH
_geom_hbond_distance_HA
_geom_hbond_distance_DA
_geom_hbond_angle_DHA
N1 H1N O1 . 0.84(3) 2.28(3) 2.606(2) 103(2)
N1 H1N O4 . 0.84(3) 1.95(3) 2.640(3) 139(2)
O1 H1O O2 7_765 0.86(4) 1.81(4) 2.661(2) 178(3)

loop_
_geom_torsion_atom_site_label_1
_geom_torsion_atom_site_label_2
_geom_torsion_atom_site_label_3
_geom_torsion_atom_site_label_4
_geom_torsion_site_symmetry_1
_geom_torsion
C7 N1 C1 C6 . 0.0
C7 N1 C1 C2 . 180.0
C6 C1 C2 O1 . 180.0
N1 C1 C2 O1 . 0.0
C6 C1 C2 C3 . 0.0
N1 C1 C2 C3 . 180.0
O1 C2 C3 C4 . 180.0
C1 C2 C3 C4 . 0.0
C2 C3 C4 C5 . 0.0
C3 C4 C5 C6 . 0.0
C4 C5 C6 C1 . 0.0
C2 C1 C6 C5 . 0.0
N1 C1 C6 C5 . 180.0
C1 N1 C7 C8 . 180.0
N1 C7 C8 C12 . 0.0
N1 C7 C8 C9 . 180.0
C13 O5 C12 O4 6_556 0.0
C13 O5 C12 O4 . 0.0
C13 O5 C12 C8 6_556 180.0
C13 O5 C12 C8 . 180.0
C7 C8 C12 O4 . 0.0
C9 C8 C12 O4 . 180.0
C7 C8 C12 O5 . 180.0
C9 C8 C12 O5 . 0.0
C12 O5 C13 C14 . 180.0
C13 O5 C13 C14 6_556 0E1(10)
C10 O3 C9 O2 . 0.0
C10 O3 C9 C8 . 180.0
C7 C8 C9 O2 . 180.0
C12 C8 C9 O2 . 0.0
C7 C8 C9 O3 . 0.0
C12 C8 C9 O3 . 180.0
C9 O3 C10 C11 . 180.0
